data_7055613
loop_
_publ_author_name
'Phukan, Nithi'
'Baruah, Jubaraj B.'

_publ_section_title
;
 Solvent and anion facilitated conformational changes in benzylamine
 substituted thiazolamine
;
_journal_issue 8
_journal_name_full 'New J. Chem.'
_journal_page_first 6899
_journal_paper_doi 10.1039/C6NJ00154H
_journal_volume 40
_journal_year 2016
_chemical_formula_moiety 'C16 H18 N4 S2'
_chemical_formula_sum 'C16 H18 N4 S2'
_chemical_formula_weight 330.46
_chemical_name_systematic
; 
 ? 
;
_space_group_IT_number 15
_symmetry_cell_setting monoclinic
_symmetry_space_group_name_Hall '-I 2yc'
_symmetry_space_group_name_H-M 'I 1 2/c 1'
_atom_sites_solution_hydrogens geom
_atom_sites_solution_primary direct
_atom_sites_solution_secondary difmap
_audit_creation_method SHELXL-97
_audit_update_record
;
2016-04-25 deposited with the CCDC.
2016-06-07 downloaded from the CCDC.
;
_cell_angle_alpha 90.00
_cell_angle_beta 105.678(8)
_cell_angle_gamma 90.00
_cell_formula_units_Z 4
_cell_length_a 13.4747(14)
_cell_length_b 9.6657(10)
_cell_length_c 13.4889(14)
_cell_measurement_reflns_used 3716
_cell_measurement_temperature 296(2)
_cell_measurement_theta_max 26.85
_cell_measurement_theta_min 3.14
_cell_volume 1691.5(3)
_computing_cell_refinement 'Bruker SMART'
_computing_data_collection 'Bruker SMART'
_computing_data_reduction 'Bruker SAINT'
_computing_molecular_graphics 'Bruker SHELXTL'
_computing_publication_material 'Bruker SHELXTL'
_computing_structure_refinement 'SHELXL-97 (Sheldrick, 1997)'
_computing_structure_solution 'SHELXS-97 (Sheldrick, 1990)'
_diffrn_ambient_temperature 296(2)
_diffrn_measured_fraction_theta_full 0.990
_diffrn_measured_fraction_theta_max 0.990
_diffrn_measurement_device_type 'CCD area detector'
_diffrn_measurement_method 'phi and omega scans'
_diffrn_radiation_monochromator graphite
_diffrn_radiation_source 'fine-focus sealed tube'
_diffrn_radiation_type MoK\a
_diffrn_radiation_wavelength 0.71073
_diffrn_reflns_av_R_equivalents 0.0239
_diffrn_reflns_av_sigmaI/netI 0.0161
_diffrn_reflns_limit_h_max 16
_diffrn_reflns_limit_h_min -14
_diffrn_reflns_limit_k_max 11
_diffrn_reflns_limit_k_min -11
_diffrn_reflns_limit_l_max 15
_diffrn_reflns_limit_l_min -16
_diffrn_reflns_number 9560
_diffrn_reflns_theta_full 25.23
_diffrn_reflns_theta_max 25.23
_diffrn_reflns_theta_min 2.63
_exptl_absorpt_coefficient_mu 0.316
_exptl_absorpt_correction_T_max 0.963
_exptl_absorpt_correction_T_min 0.913
_exptl_absorpt_correction_type multi-scan
_exptl_absorpt_process_details multi-scan
_exptl_crystal_colour colorless
_exptl_crystal_density_diffrn 1.298
_exptl_crystal_density_method 'not measured'
_exptl_crystal_description block
_exptl_crystal_F_000 696
_exptl_crystal_size_max 0.32
_exptl_crystal_size_mid 0.24
_exptl_crystal_size_min 0.12
_refine_diff_density_max 0.269
_refine_diff_density_min -0.199
_refine_diff_density_rms 0.041
_refine_ls_extinction_method none
_refine_ls_goodness_of_fit_ref 1.017
_refine_ls_hydrogen_treatment constr
_refine_ls_matrix_type full
_refine_ls_number_parameters 101
_refine_ls_number_reflns 1518
_refine_ls_number_restraints 0
_refine_ls_restrained_S_all 1.017
_refine_ls_R_factor_all 0.0446
_refine_ls_R_factor_gt 0.0375
_refine_ls_shift/su_max 0.000
_refine_ls_shift/su_mean 0.000
_refine_ls_structure_factor_coef Fsqd
_refine_ls_weighting_details 'calc w=1/[\s^2^(Fo^2^)+(0.1000P)^2^+0.3000P] where P=(Fo^2^+2Fc^2^)/3'
_refine_ls_weighting_scheme calc
_refine_ls_wR_factor_gt 0.1242
_refine_ls_wR_factor_ref 0.1328
_reflns_number_gt 1273
_reflns_number_total 1518
_reflns_threshold_expression >2sigma(I)
_cod_data_source_file c6nj00154h2.cif
_cod_data_source_block Lb
_cod_depositor_comments 'Adding full bibliography for 7055612--7055616.cif.'
_cod_original_sg_symbol_H-M '     I 2/c'
_cod_database_code 7055613

loop_
_symmetry_equiv_pos_as_xyz
'x, y, z'
'-x, y, -z+1/2'
'x+1/2, y+1/2, z+1/2'
'-x+1/2, y+1/2, -z+1'
'-x, -y, -z'
'x, -y, z-1/2'
'-x+1/2, -y+1/2, -z+1/2'
'x+1/2, -y+1/2, z'

loop_
_atom_site_label
_atom_site_type_symbol
_atom_site_fract_x
_atom_site_fract_y
_atom_site_fract_z
_atom_site_U_iso_or_equiv
_atom_site_adp_type
_atom_site_occupancy
_atom_site_symmetry_multiplicity
_atom_site_calc_flag
_atom_site_refinement_flags
S1 S 0.33771(4) 0.17117(5) -0.04484(4) 0.0512(3) Uani 1 1 d .
N1 N 0.36585(11) 0.43421(16) -0.05347(11) 0.0476(4) Uani 1 1 d .
N2 N 0.50817(12) 0.31732(15) 0.05247(13) 0.0514(5) Uani 1 1 d .
H2 H 0.5400 0.3942 0.0706 0.062 Uiso 1 1 calc R
C7 C 0.65771(15) 0.2961(2) 0.26182(16) 0.0527(5) Uani 1 1 d .
H7 H 0.5953 0.3274 0.2704 0.063 Uiso 1 1 calc R
C8 C 0.75216(15) 0.17434(18) 0.16374(15) 0.0476(5) Uani 1 1 d .
H8 H 0.7546 0.1230 0.1061 0.057 Uiso 1 1 calc R
C6 C 0.65840(13) 0.22030(18) 0.17410(14) 0.0426(5) Uani 1 1 d .
C5 C 0.55956(16) 0.18938(19) 0.09235(18) 0.0537(6) Uani 1 1 d .
H5A H 0.5749 0.1373 0.0368 0.064 Uiso 1 1 calc R
H5B H 0.5146 0.1337 0.1216 0.064 Uiso 1 1 calc R
C2 C 0.23641(13) 0.2713(2) -0.11666(14) 0.0483(5) Uani 1 1 d .
C3 C 0.26721(14) 0.4041(2) -0.11177(14) 0.0498(5) Uani 1 1 d .
H3 H 0.2235 0.4733 -0.1465 0.060 Uiso 1 1 calc R
C4 C 0.41198(14) 0.32051(16) -0.01218(15) 0.0408(5) Uani 1 1 d .
C1 C 0.13420(17) 0.2081(3) -0.17081(19) 0.0665(6) Uani 1 1 d .
H1A H 0.0875 0.2796 -0.2040 0.100 Uiso 1 1 calc R
H1B H 0.1064 0.1612 -0.1216 0.100 Uiso 1 1 calc R
H1C H 0.1434 0.1432 -0.2215 0.100 Uiso 1 1 calc R

loop_
_atom_site_aniso_label
_atom_site_aniso_U_11
_atom_site_aniso_U_22
_atom_site_aniso_U_33
_atom_site_aniso_U_23
_atom_site_aniso_U_13
_atom_site_aniso_U_12
S1 0.0386(4) 0.0415(4) 0.0626(4) -0.00171(18) -0.0051(3) -0.00564(17)
N1 0.0356(8) 0.0433(9) 0.0545(9) 0.0071(6) -0.0036(7) -0.0001(6)
N2 0.0355(9) 0.0385(8) 0.0644(11) 0.0062(7) -0.0138(8) -0.0045(6)
C7 0.0299(10) 0.0570(12) 0.0665(13) -0.0029(9) 0.0051(9) 0.0030(8)
C8 0.0417(11) 0.0479(11) 0.0500(11) -0.0013(8) 0.0068(9) 0.0002(7)
C6 0.0318(10) 0.0377(9) 0.0504(10) 0.0069(8) -0.0026(8) -0.0003(7)
C5 0.0412(11) 0.0398(10) 0.0656(13) 0.0044(8) -0.0107(9) 0.0029(7)
C2 0.0317(10) 0.0595(12) 0.0464(11) -0.0019(8) -0.0018(8) -0.0013(8)
C3 0.0352(10) 0.0556(12) 0.0503(11) 0.0054(8) -0.0028(8) 0.0066(8)
C4 0.0322(10) 0.0408(10) 0.0435(10) 0.0013(7) 0.0002(8) -0.0029(7)
C1 0.0369(11) 0.0861(16) 0.0641(14) -0.0048(12) -0.0075(10) -0.0120(11)

loop_
_atom_type_symbol
_atom_type_description
_atom_type_scat_dispersion_real
_atom_type_scat_dispersion_imag
_atom_type_scat_source
C C 0.0033 0.0016 'International Tables Vol C Tables 4.2.6.8 and 6.1.1.4'
H H 0.0000 0.0000 'International Tables Vol C Tables 4.2.6.8 and 6.1.1.4'
N N 0.0061 0.0033 'International Tables Vol C Tables 4.2.6.8 and 6.1.1.4'
S S 0.1246 0.1234 'International Tables Vol C Tables 4.2.6.8 and 6.1.1.4'

loop_
_geom_angle_atom_site_label_1
_geom_angle_atom_site_label_2
_geom_angle_atom_site_label_3
_geom_angle
_geom_angle_site_symmetry_1
C2 S1 C4 89.47(9) .
C4 N1 C3 109.79(15) .
C4 N2 C5 122.52(14) .
C4 N2 H2 118.7 .
C5 N2 H2 118.7 .
C8 C7 C6 121.33(18) 7_655
C8 C7 H7 119.3 7_655
C6 C7 H7 119.3 .
C7 C8 C6 120.58(18) 7_655
C7 C8 H8 119.7 7_655
C6 C8 H8 119.7 .
C8 C6 C7 118.09(16) .
C8 C6 C5 120.81(18) .
C7 C6 C5 121.10(17) .
N2 C5 C6 109.92(15) .
N2 C5 H5A 109.7 .
C6 C5 H5A 109.7 .
N2 C5 H5B 109.7 .
C6 C5 H5B 109.7 .
H5A C5 H5B 108.2 .
C3 C2 C1 129.88(19) .
C3 C2 S1 108.56(13) .
C1 C2 S1 121.55(17) .
C2 C3 N1 117.77(16) .
C2 C3 H3 121.1 .
N1 C3 H3 121.1 .
N1 C4 N2 123.69(15) .
N1 C4 S1 114.39(14) .
N2 C4 S1 121.90(12) .
C2 C1 H1A 109.5 .
C2 C1 H1B 109.5 .
H1A C1 H1B 109.5 .
C2 C1 H1C 109.5 .
H1A C1 H1C 109.5 .
H1B C1 H1C 109.5 .

loop_
_geom_bond_atom_site_label_1
_geom_bond_atom_site_label_2
_geom_bond_distance
_geom_bond_site_symmetry_2
S1 C2 1.7386(19) .
S1 C4 1.7438(17) .
N1 C4 1.310(2) .
N1 C3 1.380(2) .
N2 C4 1.353(2) .
N2 C5 1.448(2) .
N2 H2 0.8600 .
C7 C8 1.380(3) 7_655
C7 C6 1.394(3) .
C7 H7 0.9300 .
C8 C7 1.381(3) 7_655
C8 C6 1.381(3) .
C8 H8 0.9300 .
C6 C5 1.512(2) .
C5 H5A 0.9700 .
C5 H5B 0.9700 .
C2 C3 1.346(3) .
C2 C1 1.503(3) .
C3 H3 0.9300 .
C1 H1A 0.9600 .
C1 H1B 0.9600 .
C1 H1C 0.9600 .

loop_
_geom_torsion_atom_site_label_1
_geom_torsion_atom_site_label_2
_geom_torsion_atom_site_label_3
_geom_torsion_atom_site_label_4
_geom_torsion
_geom_torsion_site_symmetry_1
C7 C8 C6 C7 -0.4(3) 7_655
C7 C8 C6 C5 179.42(17) 7_655
C8 C7 C6 C8 0.4(3) 7_655
C8 C7 C6 C5 -179.42(17) 7_655
C4 N2 C5 C6 -171.56(18) .
C8 C6 C5 N2 -121.4(2) .
C7 C6 C5 N2 58.4(3) .
C4 S1 C2 C3 1.29(15) .
C4 S1 C2 C1 -177.98(18) .
C1 C2 C3 N1 178.2(2) .
S1 C2 C3 N1 -0.9(2) .
C4 N1 C3 C2 -0.1(3) .
C3 N1 C4 N2 -177.31(18) .
C3 N1 C4 S1 1.2(2) .
C5 N2 C4 N1 -176.38(19) .
C5 N2 C4 S1 5.2(3) .
C2 S1 C4 N1 -1.49(16) .
C2 S1 C4 N2 177.06(18) .
